data_7129990
loop_
_publ_author_name
'Sawicka, Natalia'
'Craze, Chloe J.'
'Horton, Peter N.'
'Coles, Simon J.'
'Richards, Emma'
'Pope, Simon J. A.'

_publ_section_title
;
 Long-lived, near-IR emission from Cr(iii) under ambient conditions
;
_journal_name_full 'Chemical Communications'
_journal_paper_doi 10.1039/D2CC01434C
_journal_year 2022
_chemical_formula_moiety 'C36 H24 Cr N10, F6 P, 0.5(C4 H10 O)'
_chemical_formula_sum 'C38 H29 Cr F6 N10 O0.5 P'
_chemical_formula_weight 830.68
_space_group_crystal_system monoclinic
_space_group_IT_number 14
_space_group_name_Hall '-P 2yn'
_space_group_name_H-M_alt 'P 1 21/n 1'
_atom_sites_solution_hydrogens geom
_atom_sites_solution_primary dual
_audit_creation_date 2021-08-23
_audit_creation_method
;
Olex2 1.3
(compiled 2020.11.12 svn.r5f609507 for OlexSys, GUI svn.r6272)
;
_audit_update_record
;
2022-03-02 deposited with the CCDC.	2022-04-12 downloaded from the CCDC.
;
_cell_angle_alpha 90
_cell_angle_beta 91.483(2)
_cell_angle_gamma 90
_cell_formula_units_Z 4
_cell_length_a 12.2896(3)
_cell_length_b 8.7251(2)
_cell_length_c 32.9959(10)
_cell_measurement_reflns_used 11444
_cell_measurement_temperature 100(2)
_cell_measurement_theta_max 69.2020
_cell_measurement_theta_min 2.6680
_cell_volume 3536.90(16)
_computing_cell_refinement 'CrysAlisPro 1.171.41.105a (Rigaku OD, 2021)'
_computing_data_collection 'CrysAlisPro 1.171.41.105a (Rigaku OD, 2021)'
_computing_data_reduction 'CrysAlisPro 1.171.41.105a (Rigaku OD, 2021)'
_computing_molecular_graphics 'Olex2 1.3 (Dolomanov et al., 2009)'
_computing_publication_material 'Olex2 1.3 (Dolomanov et al., 2009)'
_computing_structure_refinement 'SHELXL 2018/3 (Sheldrick, 2015)'
_computing_structure_solution 'SHELXT  (Sheldrick, 2015)'
_diffrn_ambient_environment N~2~
_diffrn_ambient_temperature 100(2)
_diffrn_detector 'hybrid pixel array detector'
_diffrn_detector_area_resol_mean 10
_diffrn_detector_dtime 0.000
_diffrn_detector_type 'Rigaku, HyPix 6000HE'
_diffrn_measured_fraction_theta_full 0.998
_diffrn_measured_fraction_theta_max 0.982
_diffrn_measurement_details
;
List of Runs (angles in degrees, time in seconds):

  # Type    Start    End  Width  t~exp~   \w     \q     \k     \f   Frames
#--------------------------------------------------------------------------
  1  \w    -89.00  89.00   0.50    5.00    --    0.00  59.00 -30.00  356
  2  \w    -89.00  89.00   0.50    5.00    --    0.00   0.00-180.00  356
  3  \w   -179.00  -1.00   0.50   25.00    --  -90.00  10.00-120.00  356
  4  \w   -165.00 -96.00   0.50   25.00    --  -90.00  51.00  15.98  138
  5  \w   -179.00  -1.00   0.50   25.00    --  -90.00  57.00  57.92  356
  6  \w   -179.00  -1.00   0.50   25.00    --  -90.00  39.00-150.00  356
  7  \w   -165.00  -8.00   0.50   25.00    --  -90.00  51.00  15.98  314
  8  \w    -45.00  -8.00   0.50   25.00    --  -90.00  51.00  15.98   74
  9  \w    -65.00 -27.00   0.50   25.00    --  -90.00  59.00 -50.35   76
 10  \w   -173.00 -72.00   0.50   25.00    --  -90.00  59.00 -50.35  202
 11  \w   -178.00 -88.00   0.50   25.00    --  -90.00  57.00  32.78  180
 12  \w    -89.00 -30.00   0.50    5.00    --    0.00  59.00-150.00  118
 13  \w    -89.00  89.00   0.50    5.00    --    0.00  39.00 -90.00  356
;
_diffrn_measurement_device 'four-circle diffractometer'
_diffrn_measurement_device_details 'Rigaku, AFC11 quarter \c goniometer'
_diffrn_measurement_device_type
'Rigaku 007HF equipped with HF Varimax confocal mirrors and an AFC11 goniometer and HyPix 6000HE detector'
_diffrn_measurement_method 'profile data from \w-scans'
_diffrn_measurement_specimen_support 'MiTeGen loops'
_diffrn_orient_matrix_type 'CrysAlisPro convention (1999,Acta A55,543-557)'
_diffrn_orient_matrix_UB_11 0.1139588000
_diffrn_orient_matrix_UB_12 -0.0035785000
_diffrn_orient_matrix_UB_13 -0.0184003000
_diffrn_orient_matrix_UB_21 0.0515303000
_diffrn_orient_matrix_UB_22 0.0402317000
_diffrn_orient_matrix_UB_23 0.0416923000
_diffrn_orient_matrix_UB_31 0.0096482000
_diffrn_orient_matrix_UB_32 -0.1719002000
_diffrn_orient_matrix_UB_33 0.0101352000
_diffrn_radiation_collimation 'HF Varimax focusing mirrors'
_diffrn_radiation_monochromator mirror
_diffrn_radiation_probe x-ray
_diffrn_radiation_type 'Cu K\a'
_diffrn_radiation_wavelength 1.54178
_diffrn_reflns_av_unetI/netI 0.0428
_diffrn_reflns_Laue_measured_fraction_full 0.998
_diffrn_reflns_Laue_measured_fraction_max 0.982
_diffrn_reflns_limit_h_max 14
_diffrn_reflns_limit_h_min -14
_diffrn_reflns_limit_k_max 10
_diffrn_reflns_limit_k_min -10
_diffrn_reflns_limit_l_max 38
_diffrn_reflns_limit_l_min -40
_diffrn_reflns_number 9714
_diffrn_reflns_point_group_measured_fraction_full 0.998
_diffrn_reflns_point_group_measured_fraction_max 0.982
_diffrn_reflns_theta_full 67.679
_diffrn_reflns_theta_max 70.606
_diffrn_reflns_theta_min 2.679
_diffrn_source 'Rotating anode'
_diffrn_source_current 30.0
_diffrn_source_power 1.2
_diffrn_source_target Cu
_diffrn_source_type 'Rigaku 007 HF'
_diffrn_source_voltage 40.0
_exptl_absorpt_coefficient_mu 3.787
_exptl_absorpt_correction_T_max 1.00000
_exptl_absorpt_correction_T_min 0.50740
_exptl_absorpt_correction_type multi-scan
_exptl_absorpt_process_details
;
CrysAlisPro 1.171.41.105a (Rigaku Oxford Diffraction, 2021)
Empirical absorption correction using spherical harmonics,
implemented in SCALE3 ABSPACK scaling algorithm.
;
_exptl_crystal_colour red
_exptl_crystal_colour_primary red
_exptl_crystal_density_diffrn 1.560
_exptl_crystal_description needle
_exptl_crystal_F_000 1696
_exptl_crystal_recrystallization_method 'The material was recrystallised from a mixture of ether, toluene and MeCN'
_exptl_crystal_size_max 0.14
_exptl_crystal_size_mid 0.02
_exptl_crystal_size_min 0.015
_refine_diff_density_max 1.913
_refine_diff_density_min -0.677
_refine_diff_density_rms 0.128
_refine_ls_extinction_method none
_refine_ls_goodness_of_fit_ref 1.050
_refine_ls_hydrogen_treatment constr
_refine_ls_matrix_type full
_refine_ls_number_parameters 535
_refine_ls_number_reflns 9714
_refine_ls_number_restraints 21
_refine_ls_restrained_S_all 1.049
_refine_ls_R_factor_all 0.1038
_refine_ls_R_factor_gt 0.0894
_refine_ls_shift/su_max 0.000
_refine_ls_shift/su_mean 0.000
_refine_ls_structure_factor_coef Fsqd
_refine_ls_weighting_details 'w=1/[\s^2^(Fo^2^)+(0.1397P)^2^+19.0134P] where P=(Fo^2^+2Fc^2^)/3'
_refine_ls_weighting_scheme calc
_refine_ls_wR_factor_gt 0.2486
_refine_ls_wR_factor_ref 0.2576
_reflns_Friedel_coverage 0.000
_reflns_number_gt 7915
_reflns_number_total 9714
_reflns_threshold_expression 'I > 2\s(I)'
_twin_special_details
;
Component 2 rotated by -179.9836\% 
around [-0.00 -0.00 1.00] (reciprocal) or [0.07 -0.00 1.00] (direct)
;
_cod_data_source_file d2cc01434c2.cif
_cod_data_source_block '[Cr(bpi-1)2]PF6'
_cod_original_formula_sum 'C38 H29 Cr F6 N10 O0.50 P'
_cod_database_code 7129990
_shelx_shelxl_version_number 2018/3
_chemical_oxdiff_formula 'C36 H24 Cr F6 N10 P'
_chemical_oxdiff_usercomment NKS167
_shelx_space_group_comment
;
The symmetry employed for this shelxl refinement is uniquely defined
by the following loop, which should always be used as a source of
symmetry information in preference to the above space-group names.
They are only intended as comments.
;
_shelx_estimated_absorpt_t_max 0.945
_shelx_estimated_absorpt_t_min 0.619
_olex2_refinement_description
;
1. Twinned data refinement
 Scales: 0.665(2)
 0.335(2)
2. Fixed Uiso
 At 1.2 times of:
  All C(H) groups, All C(H,H) groups
 At 1.5 times of:
  All C(H,H,H) groups
3. Rigid body (RIGU) restrains
 C54, C53, O51, C51, C52
 with sigma for 1-2 distances of 0.004 and sigma for 1-3 distances of 0.004
4. Others
 Fixed Sof: O51(0.5) C51(0.5) H51A(0.5) H51B(0.5) C52(0.5) H52A(0.5) H52B(0.5)
 H52C(0.5) C53(0.5) H53A(0.5) H53B(0.5) C54(0.5) H54A(0.5) H54B(0.5) H54C(0.5)
5.a Secondary CH2 refined with riding coordinates:
 C51(H51A,H51B), C53(H53A,H53B)
5.b Aromatic/amide H refined with riding coordinates:
 C1(H1), C2(H2), C3(H3), C4(H4), C8(H8), C9(H9), C10(H10), C11(H11), C15(H15),
 C16(H16), C17(H17), C18(H18), C21(H21), C22(H22), C23(H23), C24(H24), C28(H28),
  C29(H29), C30(H30), C31(H31), C35(H35), C36(H36), C37(H37), C38(H38)
5.c Idealised Me refined as rotating group:
 C52(H52A,H52B,H52C), C54(H54A,H54B,H54C)
;
_olex2_diffrn_ambient_temperature_device 'Oxford Cryosystems'
_olex2_exptl_crystal_mounting_method 'The crystal was mounted on a MITIGEN holder in perfluoroether oil'
_olex2_submission_original_sample_id NKS167
_olex2_submission_special_instructions 'No special instructions were received'
_oxdiff_exptl_absorpt_empirical_details
;
Empirical correction (ABSPACK) includes:
- Absorption correction using spherical harmonics
- Frame scaling
- Detector area scaling
;
_oxdiff_exptl_absorpt_empirical_full_max 1.925
_oxdiff_exptl_absorpt_empirical_full_min 0.523
_oxdiff_twin_integration_method simultaneous
_oxdiff_twin_items 2

loop_
_space_group_symop_operation_xyz
'x, y, z'
'-x+1/2, y+1/2, -z+1/2'
'-x, -y, -z'
'x-1/2, -y-1/2, z-1/2'

loop_
_atom_site_label
_atom_site_type_symbol
_atom_site_fract_x
_atom_site_fract_y
_atom_site_fract_z
_atom_site_U_iso_or_equiv
_atom_site_adp_type
_atom_site_occupancy
_atom_site_site_symmetry_order
_atom_site_calc_flag
_atom_site_refinement_flags_posn
_atom_site_refinement_flags_adp
_atom_site_refinement_flags_occupancy
_atom_site_disorder_assembly
_atom_site_disorder_group
Cr1 Cr 0.50933(10) 0.73907(14) 0.36159(3) 0.0135(3) Uani 1 1 d . . . . .
N1 N 0.6046(4) 0.8516(7) 0.40606(18) 0.0161(12) Uani 1 1 d . . . . .
N2 N 0.7122(5) 0.6322(7) 0.42811(18) 0.0185(13) Uani 1 1 d . . . . .
N3 N 0.6232(5) 0.5763(7) 0.36341(17) 0.0149(12) Uani 1 1 d . . . . .
N4 N 0.5770(5) 0.4311(7) 0.30359(18) 0.0185(13) Uani 1 1 d . . . . .
N5 N 0.4326(5) 0.6144(7) 0.31499(18) 0.0172(13) Uani 1 1 d . . . . .
N21 N 0.5790(5) 0.8665(6) 0.31463(17) 0.0151(12) Uani 1 1 d . . . . .
N22 N 0.4307(5) 1.0473(7) 0.30385(18) 0.0172(12) Uani 1 1 d . . . . .
N23 N 0.3955(5) 0.9000(7) 0.36438(17) 0.0153(12) Uani 1 1 d . . . . .
N24 N 0.3221(5) 0.8467(7) 0.43013(19) 0.0216(14) Uani 1 1 d . . . . .
N25 N 0.4233(5) 0.6255(7) 0.40676(17) 0.0165(12) Uani 1 1 d . . . . .
C1 C 0.5875(6) 1.0044(8) 0.4120(2) 0.0192(15) Uani 1 1 d . . . . .
H1 H 0.545895 1.058555 0.392025 0.023 Uiso 1 1 calc R U . . .
C2 C 0.6268(6) 1.0856(9) 0.4453(2) 0.0257(17) Uani 1 1 d . . . . .
H2 H 0.609801 1.190995 0.448724 0.031 Uiso 1 1 calc R U . . .
C3 C 0.6921(7) 1.0078(10) 0.4737(3) 0.0309(19) Uani 1 1 d . . . . .
H3 H 0.718435 1.057875 0.497600 0.037 Uiso 1 1 calc R U . . .
C4 C 0.7175(6) 0.8575(9) 0.4665(2) 0.0253(17) Uani 1 1 d . . . . .
H4 H 0.764924 0.804685 0.484859 0.030 Uiso 1 1 calc R U . . .
C5 C 0.6750(6) 0.7807(9) 0.4325(2) 0.0200(15) Uani 1 1 d . . . . .
C6 C 0.6940(5) 0.5496(8) 0.3961(2) 0.0149(14) Uani 1 1 d . . . . .
C7 C 0.7507(6) 0.4008(8) 0.3896(2) 0.0173(14) Uani 1 1 d . . . . .
C8 C 0.8276(6) 0.3245(9) 0.4125(2) 0.0227(16) Uani 1 1 d . . . . .
H8 H 0.852640 0.363136 0.437975 0.027 Uiso 1 1 calc R U . . .
C9 C 0.8684(6) 0.1864(10) 0.3968(2) 0.0265(17) Uani 1 1 d . . . . .
H9 H 0.922512 0.131024 0.411790 0.032 Uiso 1 1 calc R U . . .
C10 C 0.8296(6) 0.1292(9) 0.3590(3) 0.0259(17) Uani 1 1 d . . . . .
H10 H 0.858483 0.036455 0.348731 0.031 Uiso 1 1 calc R U . . .
C11 C 0.7493(6) 0.2076(8) 0.3367(2) 0.0211(15) Uani 1 1 d . . . . .
H11 H 0.721008 0.168567 0.311736 0.025 Uiso 1 1 calc R U . . .
C12 C 0.7122(5) 0.3459(8) 0.3527(2) 0.0140(14) Uani 1 1 d . . . . .
C13 C 0.6307(6) 0.4556(8) 0.3367(2) 0.0185(15) Uani 1 1 d . . . . .
C14 C 0.4838(6) 0.5104(8) 0.2911(2) 0.0167(15) Uani 1 1 d . . . . .
C15 C 0.4403(6) 0.4704(9) 0.2533(2) 0.0206(15) Uani 1 1 d . . . . .
H15 H 0.480076 0.404318 0.236207 0.025 Uiso 1 1 calc R U . . .
C16 C 0.3407(6) 0.5248(9) 0.2401(2) 0.0250(17) Uani 1 1 d . . . . .
H16 H 0.312204 0.499668 0.213914 0.030 Uiso 1 1 calc R U . . .
C17 C 0.2824(6) 0.6176(9) 0.2661(2) 0.0221(16) Uani 1 1 d . . . . .
H17 H 0.211006 0.651170 0.258873 0.027 Uiso 1 1 calc R U . . .
C18 C 0.3305(6) 0.6596(8) 0.3025(2) 0.0197(15) Uani 1 1 d . . . . .
H18 H 0.290585 0.723691 0.320051 0.024 Uiso 1 1 calc R U . . .
C21 C 0.6766(6) 0.8212(8) 0.3015(2) 0.0178(15) Uani 1 1 d . . . . .
H21 H 0.719533 0.755913 0.318507 0.021 Uiso 1 1 calc R U . . .
C22 C 0.7177(6) 0.8641(8) 0.2649(2) 0.0198(15) Uani 1 1 d . . . . .
H22 H 0.787509 0.829960 0.257100 0.024 Uiso 1 1 calc R U . . .
C23 C 0.6563(6) 0.9572(9) 0.2398(2) 0.0240(17) Uani 1 1 d . . . . .
H23 H 0.681384 0.983006 0.213704 0.029 Uiso 1 1 calc R U . . .
C24 C 0.5594(6) 1.0126(8) 0.2524(2) 0.0211(16) Uani 1 1 d . . . . .
H24 H 0.517407 1.079231 0.235475 0.025 Uiso 1 1 calc R U . . .
C25 C 0.5216(6) 0.9696(8) 0.2912(2) 0.0177(15) Uani 1 1 d . . . . .
C26 C 0.3828(6) 1.0213(8) 0.3381(2) 0.0157(14) Uani 1 1 d . . . . .
C27 C 0.3041(6) 1.1308(9) 0.3535(2) 0.0196(15) Uani 1 1 d . . . . .
C28 C 0.2626(6) 1.2686(9) 0.3387(2) 0.0239(16) Uani 1 1 d . . . . .
H28 H 0.285168 1.308852 0.313558 0.029 Uiso 1 1 calc R U . . .
C29 C 0.1875(6) 1.3459(9) 0.3617(3) 0.0270(18) Uani 1 1 d . . . . .
H29 H 0.157319 1.439645 0.352015 0.032 Uiso 1 1 calc R U . . .
C30 C 0.1552(6) 1.2865(9) 0.3993(2) 0.0246(17) Uani 1 1 d . . . . .
H30 H 0.102882 1.340511 0.414457 0.029 Uiso 1 1 calc R U . . .
C31 C 0.1983(6) 1.1513(9) 0.4146(2) 0.0218(16) Uani 1 1 d . . . . .
H31 H 0.177487 1.112822 0.440192 0.026 Uiso 1 1 calc R U . . .
C32 C 0.2727(5) 1.0740(9) 0.3915(2) 0.0183(15) Uani 1 1 d . . . . .
C33 C 0.3316(6) 0.9283(8) 0.3977(2) 0.0172(15) Uani 1 1 d . . . . .
C34 C 0.3602(6) 0.6999(9) 0.4345(2) 0.0187(15) Uani 1 1 d . . . . .
C35 C 0.3290(8) 0.6223(10) 0.4694(2) 0.032(2) Uani 1 1 d . . . . .
H35 H 0.289998 0.676464 0.489343 0.038 Uiso 1 1 calc R U . . .
C36 C 0.3526(7) 0.4719(10) 0.4757(2) 0.0279(18) Uani 1 1 d . . . . .
H36 H 0.332584 0.421668 0.499964 0.033 Uiso 1 1 calc R U . . .
C37 C 0.4080(6) 0.3922(9) 0.4450(2) 0.0259(17) Uani 1 1 d . . . . .
H37 H 0.421812 0.285359 0.447271 0.031 Uiso 1 1 calc R U . . .
C38 C 0.4408(6) 0.4730(9) 0.4123(2) 0.0204(15) Uani 1 1 d . . . . .
H38 H 0.478542 0.419309 0.391911 0.024 Uiso 1 1 calc R U . . .
P41 P 1.00832(18) 0.7404(2) 0.35702(6) 0.0244(4) Uani 1 1 d . . . . .
F41 F 1.0976(6) 0.6971(8) 0.39021(17) 0.064(2) Uani 1 1 d . . . . .
F42 F 0.9639(6) 0.5701(7) 0.3569(3) 0.077(2) Uani 1 1 d . . . . .
F43 F 1.0909(4) 0.6913(6) 0.32260(15) 0.0361(12) Uani 1 1 d . . . . .
F44 F 1.0502(5) 0.9102(6) 0.3554(2) 0.0524(16) Uani 1 1 d . . . . .
F45 F 0.9228(7) 0.7876(9) 0.3899(2) 0.083(3) Uani 1 1 d . . . . .
F46 F 0.9203(4) 0.7828(7) 0.32179(17) 0.0429(14) Uani 1 1 d . . . . .
O51 O 0.9842(11) 0.7502(16) 0.5065(3) 0.040(3) Uani 0.5 1 d . . P A -1
C51 C 1.0155(15) 0.873(2) 0.4814(5) 0.034(4) Uani 0.5 1 d . . P A -1
H51A H 0.970027 0.872795 0.456220 0.041 Uiso 0.5 1 calc R U P A -1
H51B H 1.092420 0.859894 0.473929 0.041 Uiso 0.5 1 calc R U P A -1
C52 C 1.002(5) 1.026(3) 0.5038(13) 0.040(5) Uani 0.5 1 d . . P A -1
H52A H 1.022611 1.110354 0.485985 0.060 Uiso 0.5 1 calc R U P A -1
H52B H 1.048315 1.026653 0.528315 0.060 Uiso 0.5 1 calc R U P A -1
H52C H 0.925567 1.038257 0.511190 0.060 Uiso 0.5 1 calc R U P A -1
C53 C 0.9984(18) 0.606(3) 0.4865(6) 0.041(4) Uani 0.5 1 d . . P A -1
H53A H 1.075696 0.592554 0.479567 0.050 Uiso 0.5 1 calc R U P A -1
H53B H 0.953969 0.603338 0.461093 0.050 Uiso 0.5 1 calc R U P A -1
C54 C 0.9659(19) 0.483(3) 0.5126(7) 0.051(5) Uani 0.5 1 d . . P A -1
H54A H 0.959633 0.387816 0.496820 0.077 Uiso 0.5 1 calc R U P A -1
H54B H 0.895395 0.507257 0.524178 0.077 Uiso 0.5 1 calc R U P A -1
H54C H 1.020513 0.469461 0.534453 0.077 Uiso 0.5 1 calc R U P A -1

loop_
_atom_site_aniso_label
_atom_site_aniso_U_11
_atom_site_aniso_U_22
_atom_site_aniso_U_33
_atom_site_aniso_U_23
_atom_site_aniso_U_13
_atom_site_aniso_U_12
Cr1 0.0120(5) 0.0098(5) 0.0188(5) 0.0000(5) 0.0005(4) 0.0010(4)
N1 0.010(3) 0.015(3) 0.023(3) 0.002(2) 0.002(2) -0.002(2)
N2 0.019(3) 0.016(3) 0.020(3) 0.002(2) -0.003(2) 0.000(3)
N3 0.014(3) 0.013(3) 0.018(3) -0.003(2) 0.001(2) 0.000(2)
N4 0.020(3) 0.016(3) 0.020(3) 0.000(2) -0.002(2) 0.001(3)
N5 0.007(3) 0.013(3) 0.031(3) 0.003(2) 0.003(2) 0.000(2)
N21 0.016(3) 0.008(3) 0.022(3) 0.000(2) -0.003(2) -0.001(2)
N22 0.014(3) 0.015(3) 0.022(3) 0.004(2) 0.000(2) 0.004(3)
N23 0.013(3) 0.012(3) 0.021(3) 0.000(2) 0.001(2) 0.001(2)
N24 0.023(3) 0.018(3) 0.024(3) -0.002(3) 0.001(3) 0.002(3)
N25 0.018(3) 0.012(3) 0.019(3) 0.001(2) -0.001(2) 0.003(2)
C1 0.018(4) 0.012(3) 0.027(4) 0.001(3) -0.001(3) -0.003(3)
C2 0.024(4) 0.014(4) 0.038(4) -0.001(3) -0.005(3) 0.001(3)
C3 0.042(5) 0.022(4) 0.028(4) -0.007(3) -0.006(4) 0.000(4)
C4 0.024(4) 0.023(4) 0.028(4) 0.003(3) -0.005(3) 0.001(3)
C5 0.022(4) 0.018(4) 0.020(4) 0.002(3) -0.001(3) -0.001(3)
C6 0.011(3) 0.018(4) 0.015(3) 0.000(3) 0.001(2) 0.001(3)
C7 0.015(3) 0.012(3) 0.025(4) 0.003(3) 0.002(3) 0.003(3)
C8 0.018(4) 0.017(4) 0.033(4) 0.006(3) -0.003(3) 0.000(3)
C9 0.019(4) 0.026(4) 0.034(4) 0.006(3) -0.005(3) 0.004(3)
C10 0.017(4) 0.019(4) 0.042(5) 0.003(3) 0.001(3) 0.007(3)
C11 0.023(4) 0.012(3) 0.029(4) -0.001(3) 0.002(3) -0.001(3)
C12 0.004(3) 0.013(3) 0.025(4) 0.000(3) 0.004(2) 0.002(3)
C13 0.018(4) 0.011(3) 0.027(4) -0.002(3) 0.004(3) -0.001(3)
C14 0.013(4) 0.014(3) 0.024(4) -0.001(3) 0.003(3) 0.005(3)
C15 0.016(4) 0.020(4) 0.025(4) -0.003(3) 0.000(3) -0.003(3)
C16 0.027(4) 0.022(4) 0.026(4) 0.003(3) -0.003(3) 0.006(3)
C17 0.017(4) 0.018(4) 0.031(4) 0.000(3) -0.006(3) 0.000(3)
C18 0.012(3) 0.013(3) 0.034(4) -0.002(3) 0.003(3) -0.004(3)
C21 0.017(4) 0.014(3) 0.022(4) -0.001(3) -0.007(3) 0.002(3)
C22 0.015(4) 0.019(4) 0.026(4) -0.003(3) 0.005(3) 0.000(3)
C23 0.026(4) 0.019(4) 0.028(4) 0.006(3) 0.009(3) -0.006(3)
C24 0.028(4) 0.015(4) 0.021(4) 0.002(3) -0.002(3) 0.008(3)
C25 0.021(4) 0.010(3) 0.022(4) 0.002(3) -0.001(3) -0.005(3)
C26 0.014(3) 0.012(3) 0.021(4) -0.003(3) -0.003(3) -0.001(3)
C27 0.018(4) 0.017(4) 0.024(4) 0.002(3) 0.002(3) 0.001(3)
C28 0.022(4) 0.020(4) 0.030(4) -0.001(3) -0.005(3) 0.006(3)
C29 0.019(4) 0.015(4) 0.047(5) -0.003(3) -0.003(3) 0.009(3)
C30 0.015(4) 0.020(4) 0.038(4) -0.009(3) 0.001(3) 0.006(3)
C31 0.017(4) 0.017(4) 0.031(4) -0.004(3) 0.003(3) 0.004(3)
C32 0.009(3) 0.017(4) 0.029(4) 0.000(3) -0.001(3) -0.004(3)
C33 0.015(3) 0.014(3) 0.023(4) -0.009(3) 0.001(3) -0.004(3)
C34 0.018(4) 0.017(4) 0.021(4) -0.006(3) 0.000(3) -0.003(3)
C35 0.050(6) 0.023(4) 0.022(4) -0.003(3) 0.006(4) 0.000(4)
C36 0.035(5) 0.025(4) 0.024(4) 0.004(3) 0.003(3) -0.009(4)
C37 0.025(4) 0.018(4) 0.035(4) 0.006(3) -0.001(3) -0.002(3)
C38 0.011(3) 0.020(4) 0.030(4) -0.001(3) 0.002(3) 0.000(3)
P41 0.0253(9) 0.0157(9) 0.0324(10) 0.0014(8) 0.0038(8) 0.0058(8)
F41 0.087(5) 0.071(4) 0.034(3) -0.008(3) -0.024(3) 0.047(4)
F42 0.061(4) 0.021(3) 0.150(7) 0.015(4) 0.037(4) -0.002(3)
F43 0.022(2) 0.043(3) 0.044(3) -0.002(2) 0.008(2) 0.015(2)
F44 0.037(3) 0.023(3) 0.096(5) -0.012(3) -0.012(3) 0.001(3)
F45 0.119(6) 0.076(5) 0.058(4) 0.024(4) 0.048(4) 0.070(5)
F46 0.026(3) 0.047(3) 0.056(3) -0.010(3) -0.009(2) 0.014(2)
O51 0.047(7) 0.042(6) 0.030(6) 0.002(5) -0.002(5) -0.013(6)
C51 0.035(10) 0.038(8) 0.029(9) -0.003(6) 0.001(7) -0.014(8)
C52 0.048(10) 0.037(12) 0.036(15) 0.006(11) 0.009(12) 0.000(18)
C53 0.042(12) 0.047(9) 0.035(9) -0.009(8) -0.006(8) 0.001(9)
C54 0.045(14) 0.046(10) 0.062(14) -0.005(10) -0.013(10) -0.013(10)

loop_
_atom_type_symbol
_atom_type_description
_atom_type_scat_dispersion_real
_atom_type_scat_dispersion_imag
_atom_type_scat_source
C C 0.0181 0.0091 'International Tables Vol C Tables 4.2.6.8 and 6.1.1.4'
H H 0.0000 0.0000 'International Tables Vol C Tables 4.2.6.8 and 6.1.1.4'
Cr Cr -0.1635 2.4439 'International Tables Vol C Tables 4.2.6.8 and 6.1.1.4'
F F 0.0727 0.0534 'International Tables Vol C Tables 4.2.6.8 and 6.1.1.4'
N N 0.0311 0.0180 'International Tables Vol C Tables 4.2.6.8 and 6.1.1.4'
O O 0.0492 0.0322 'International Tables Vol C Tables 4.2.6.8 and 6.1.1.4'
P P 0.2955 0.4335 'International Tables Vol C Tables 4.2.6.8 and 6.1.1.4'

loop_
_geom_angle_atom_site_label_1
_geom_angle_atom_site_label_2
_geom_angle_atom_site_label_3
_geom_angle
_geom_angle_site_symmetry_1
_geom_angle_site_symmetry_3
_geom_angle_publ_flag
N1 Cr1 N21 92.1(2) . . ?
N1 Cr1 N25 90.4(2) . . ?
N3 Cr1 N1 86.2(2) . . ?
N3 Cr1 N5 87.4(2) . . ?
N3 Cr1 N21 95.7(2) . . ?
N3 Cr1 N25 90.5(2) . . ?
N5 Cr1 N1 172.8(2) . . ?
N5 Cr1 N21 85.3(2) . . ?
N5 Cr1 N25 92.9(2) . . ?
N23 Cr1 N1 91.0(2) . . ?
N23 Cr1 N3 175.6(2) . . ?
N23 Cr1 N5 95.6(2) . . ?
N23 Cr1 N21 87.8(2) . . ?
N23 Cr1 N25 86.1(2) . . ?
N25 Cr1 N21 173.5(2) . . ?
C1 N1 Cr1 118.2(5) . . ?
C5 N1 Cr1 124.7(5) . . ?
C5 N1 C1 116.7(6) . . ?
C6 N2 C5 123.8(6) . . ?
C6 N3 Cr1 124.7(5) . . ?
C13 N3 Cr1 125.7(5) . . ?
C13 N3 C6 108.5(6) . . ?
C13 N4 C14 124.9(6) . . ?
C14 N5 Cr1 124.4(5) . . ?
C14 N5 C18 116.8(6) . . ?
C18 N5 Cr1 117.6(5) . . ?
C21 N21 Cr1 117.7(5) . . ?
C21 N21 C25 117.5(6) . . ?
C25 N21 Cr1 123.2(5) . . ?
C26 N22 C25 124.2(6) . . ?
C26 N23 Cr1 125.7(5) . . ?
C26 N23 C33 107.8(6) . . ?
C33 N23 Cr1 125.1(5) . . ?
C33 N24 C34 124.4(7) . . ?
C34 N25 Cr1 123.5(5) . . ?
C38 N25 Cr1 118.5(5) . . ?
C38 N25 C34 117.5(6) . . ?
N1 C1 H1 117.9 . . ?
N1 C1 C2 124.3(7) . . ?
C2 C1 H1 117.9 . . ?
C1 C2 H2 121.1 . . ?
C1 C2 C3 117.9(7) . . ?
C3 C2 H2 121.1 . . ?
C2 C3 H3 120.7 . . ?
C4 C3 C2 118.5(8) . . ?
C4 C3 H3 120.7 . . ?
C3 C4 H4 119.4 . . ?
C3 C4 C5 121.2(7) . . ?
C5 C4 H4 119.4 . . ?
N1 C5 N2 124.5(6) . . ?
N1 C5 C4 121.0(7) . . ?
N2 C5 C4 114.5(7) . . ?
N2 C6 N3 129.3(7) . . ?
N2 C6 C7 122.0(6) . . ?
N3 C6 C7 108.7(6) . . ?
C8 C7 C6 131.6(7) . . ?
C8 C7 C12 122.3(7) . . ?
C12 C7 C6 106.1(6) . . ?
C7 C8 H8 121.3 . . ?
C7 C8 C9 117.5(7) . . ?
C9 C8 H8 121.3 . . ?
C8 C9 H9 119.7 . . ?
C8 C9 C10 120.7(7) . . ?
C10 C9 H9 119.7 . . ?
C9 C10 H10 119.7 . . ?
C11 C10 C9 120.7(7) . . ?
C11 C10 H10 119.7 . . ?
C10 C11 H11 121.3 . . ?
C10 C11 C12 117.3(7) . . ?
C12 C11 H11 121.3 . . ?
C7 C12 C11 121.5(6) . . ?
C7 C12 C13 107.7(6) . . ?
C11 C12 C13 130.7(7) . . ?
N3 C13 C12 108.9(6) . . ?
N4 C13 N3 129.2(7) . . ?
N4 C13 C12 121.8(7) . . ?
N5 C14 N4 123.1(6) . . ?
N5 C14 C15 120.9(6) . . ?
C15 C14 N4 115.9(6) . . ?
C14 C15 H15 119.5 . . ?
C16 C15 C14 121.1(7) . . ?
C16 C15 H15 119.5 . . ?
C15 C16 H16 120.8 . . ?
C15 C16 C17 118.4(7) . . ?
C17 C16 H16 120.8 . . ?
C16 C17 H17 120.7 . . ?
C18 C17 C16 118.5(7) . . ?
C18 C17 H17 120.7 . . ?
N5 C18 C17 123.8(7) . . ?
N5 C18 H18 118.1 . . ?
C17 C18 H18 118.1 . . ?
N21 C21 H21 118.2 . . ?
N21 C21 C22 123.7(7) . . ?
C22 C21 H21 118.2 . . ?
C21 C22 H22 120.6 . . ?
C23 C22 C21 118.9(7) . . ?
C23 C22 H22 120.6 . . ?
C22 C23 H23 120.1 . . ?
C24 C23 C22 119.9(7) . . ?
C24 C23 H23 120.1 . . ?
C23 C24 H24 120.3 . . ?
C23 C24 C25 119.4(7) . . ?
C25 C24 H24 120.3 . . ?
N21 C25 N22 124.1(6) . . ?
N21 C25 C24 120.3(7) . . ?
N22 C25 C24 115.4(6) . . ?
N22 C26 N23 129.3(6) . . ?
N22 C26 C27 120.3(6) . . ?
N23 C26 C27 110.5(6) . . ?
C28 C27 C26 133.3(7) . . ?
C28 C27 C32 120.5(7) . . ?
C32 C27 C26 106.2(6) . . ?
C27 C28 H28 120.8 . . ?
C29 C28 C27 118.3(8) . . ?
C29 C28 H28 120.8 . . ?
C28 C29 H29 119.7 . . ?
C28 C29 C30 120.6(7) . . ?
C30 C29 H29 119.7 . . ?
C29 C30 H30 119.3 . . ?
C31 C30 C29 121.4(7) . . ?
C31 C30 H30 119.3 . . ?
C30 C31 H31 121.1 . . ?
C32 C31 C30 117.9(7) . . ?
C32 C31 H31 121.1 . . ?
C27 C32 C33 106.4(6) . . ?
C31 C32 C27 121.3(7) . . ?
C31 C32 C33 132.3(7) . . ?
N23 C33 C32 109.1(6) . . ?
N24 C33 N23 128.4(7) . . ?
N24 C33 C32 122.4(6) . . ?
N24 C34 N25 124.5(7) . . ?
N24 C34 C35 116.1(7) . . ?
N25 C34 C35 119.4(7) . . ?
C34 C35 H35 118.9 . . ?
C36 C35 C34 122.1(8) . . ?
C36 C35 H35 118.9 . . ?
C35 C36 H36 121.0 . . ?
C35 C36 C37 118.0(7) . . ?
C37 C36 H36 121.0 . . ?
C36 C37 H37 120.9 . . ?
C38 C37 C36 118.1(7) . . ?
C38 C37 H37 120.9 . . ?
N25 C38 C37 124.4(7) . . ?
N25 C38 H38 117.8 . . ?
C37 C38 H38 117.8 . . ?
F41 P41 F42 90.5(4) . . ?
F41 P41 F43 89.2(3) . . ?
F41 P41 F45 92.8(4) . . ?
F41 P41 F46 177.8(3) . . ?
F42 P41 F43 88.4(3) . . ?
F42 P41 F45 90.6(4) . . ?
F42 P41 F46 89.4(4) . . ?
F43 P41 F46 88.6(3) . . ?
F44 P41 F41 91.5(4) . . ?
F44 P41 F42 177.8(4) . . ?
F44 P41 F43 90.8(3) . . ?
F44 P41 F45 90.1(4) . . ?
F44 P41 F46 88.5(3) . . ?
F45 P41 F43 177.8(4) . . ?
F45 P41 F46 89.4(4) . . ?
C51 O51 C53 111.0(14) . . ?
O51 C51 H51A 109.6 . . ?
O51 C51 H51B 109.6 . . ?
O51 C51 C52 110(2) . . ?
H51A C51 H51B 108.2 . . ?
C52 C51 H51A 109.6 . . ?
C52 C51 H51B 109.6 . . ?
C51 C52 H52A 109.5 . . ?
C51 C52 H52B 109.5 . . ?
C51 C52 H52C 109.5 . . ?
H52A C52 H52B 109.5 . . ?
H52A C52 H52C 109.5 . . ?
H52B C52 H52C 109.5 . . ?
O51 C53 H53A 109.7 . . ?
O51 C53 H53B 109.7 . . ?
O51 C53 C54 110.0(17) . . ?
H53A C53 H53B 108.2 . . ?
C54 C53 H53A 109.7 . . ?
C54 C53 H53B 109.7 . . ?
C53 C54 H54A 109.5 . . ?
C53 C54 H54B 109.5 . . ?
C53 C54 H54C 109.5 . . ?
H54A C54 H54B 109.5 . . ?
H54A C54 H54C 109.5 . . ?
H54B C54 H54C 109.5 . . ?

loop_
_geom_bond_atom_site_label_1
_geom_bond_atom_site_label_2
_geom_bond_distance
_geom_bond_site_symmetry_2
_geom_bond_publ_flag
Cr1 N1 2.097(6) . ?
Cr1 N3 1.993(6) . ?
Cr1 N5 2.088(6) . ?
Cr1 N21 2.107(6) . ?
Cr1 N23 1.986(6) . ?
Cr1 N25 2.098(6) . ?
N1 C1 1.365(9) . ?
N1 C5 1.360(9) . ?
N2 C5 1.383(9) . ?
N2 C6 1.294(9) . ?
N3 C6 1.388(9) . ?
N3 C13 1.378(9) . ?
N4 C13 1.280(9) . ?
N4 C14 1.391(9) . ?
N5 C14 1.367(9) . ?
N5 C18 1.368(9) . ?
N21 C21 1.345(9) . ?
N21 C25 1.370(9) . ?
N22 C25 1.380(9) . ?
N22 C26 1.307(9) . ?
N23 C26 1.375(9) . ?
N23 C33 1.391(9) . ?
N24 C33 1.292(10) . ?
N24 C34 1.370(10) . ?
N25 C34 1.378(9) . ?
N25 C38 1.359(9) . ?
C1 H1 0.9500 . ?
C1 C2 1.384(11) . ?
C2 H2 0.9500 . ?
C2 C3 1.395(11) . ?
C3 H3 0.9500 . ?
C3 C4 1.370(11) . ?
C4 H4 0.9500 . ?
C4 C5 1.396(11) . ?
C6 C7 1.491(10) . ?
C7 C8 1.368(10) . ?
C7 C12 1.382(10) . ?
C8 H8 0.9500 . ?
C8 C9 1.408(11) . ?
C9 H9 0.9500 . ?
C9 C10 1.414(12) . ?
C10 H10 0.9500 . ?
C10 C11 1.395(11) . ?
C11 H11 0.9500 . ?
C11 C12 1.397(10) . ?
C12 C13 1.473(10) . ?
C14 C15 1.389(10) . ?
C15 H15 0.9500 . ?
C15 C16 1.372(10) . ?
C16 H16 0.9500 . ?
C16 C17 1.391(11) . ?
C17 H17 0.9500 . ?
C17 C18 1.375(10) . ?
C18 H18 0.9500 . ?
C21 H21 0.9500 . ?
C21 C22 1.372(10) . ?
C22 H22 0.9500 . ?
C22 C23 1.372(11) . ?
C23 H23 0.9500 . ?
C23 C24 1.359(10) . ?
C24 H24 0.9500 . ?
C24 C25 1.423(10) . ?
C26 C27 1.460(10) . ?
C27 C28 1.389(10) . ?
C27 C32 1.412(10) . ?
C28 H28 0.9500 . ?
C28 C29 1.384(11) . ?
C29 H29 0.9500 . ?
C29 C30 1.412(12) . ?
C30 H30 0.9500 . ?
C30 C31 1.383(11) . ?
C31 H31 0.9500 . ?
C31 C32 1.381(10) . ?
C32 C33 1.475(10) . ?
C34 C35 1.398(11) . ?
C35 H35 0.9500 . ?
C35 C36 1.359(12) . ?
C36 H36 0.9500 . ?
C36 C37 1.417(12) . ?
C37 H37 0.9500 . ?
C37 C38 1.361(11) . ?
C38 H38 0.9500 . ?
P41 F41 1.576(6) . ?
P41 F42 1.584(6) . ?
P41 F43 1.601(5) . ?
P41 F44 1.569(6) . ?
P41 F45 1.585(6) . ?
P41 F46 1.610(5) . ?
O51 C51 1.41(2) . ?
O51 C53 1.44(2) . ?
C51 H51A 0.9900 . ?
C51 H51B 0.9900 . ?
C51 C52 1.54(3) . ?
C52 H52A 0.9800 . ?
C52 H52B 0.9800 . ?
C52 H52C 0.9800 . ?
C53 H53A 0.9900 . ?
C53 H53B 0.9900 . ?
C53 C54 1.44(3) . ?
C54 H54A 0.9800 . ?
C54 H54B 0.9800 . ?
C54 H54C 0.9800 . ?

loop_
_geom_torsion_atom_site_label_1
_geom_torsion_atom_site_label_2
_geom_torsion_atom_site_label_3
_geom_torsion_atom_site_label_4
_geom_torsion
_geom_torsion_site_symmetry_1
_geom_torsion_site_symmetry_2
_geom_torsion_site_symmetry_3
_geom_torsion_site_symmetry_4
_geom_torsion_publ_flag
Cr1 N1 C1 C2 165.8(6) . . . . ?
Cr1 N1 C5 N2 15.5(10) . . . . ?
Cr1 N1 C5 C4 -166.1(6) . . . . ?
Cr1 N3 C6 N2 -10.9(11) . . . . ?
Cr1 N3 C6 C7 168.5(4) . . . . ?
Cr1 N3 C13 N4 8.7(11) . . . . ?
Cr1 N3 C13 C12 -169.3(4) . . . . ?
Cr1 N5 C14 N4 26.1(10) . . . . ?
Cr1 N5 C14 C15 -158.4(5) . . . . ?
Cr1 N5 C18 C17 161.9(6) . . . . ?
Cr1 N21 C21 C22 161.5(6) . . . . ?
Cr1 N21 C25 N22 26.8(9) . . . . ?
Cr1 N21 C25 C24 -158.6(5) . . . . ?
Cr1 N23 C26 N22 9.5(10) . . . . ?
Cr1 N23 C26 C27 -169.7(5) . . . . ?
Cr1 N23 C33 N24 -10.5(11) . . . . ?
Cr1 N23 C33 C32 168.9(4) . . . . ?
Cr1 N25 C34 N24 18.1(10) . . . . ?
Cr1 N25 C34 C35 -163.6(6) . . . . ?
Cr1 N25 C38 C37 166.4(6) . . . . ?
N1 C1 C2 C3 3.0(12) . . . . ?
N2 C6 C7 C8 -1.0(12) . . . . ?
N2 C6 C7 C12 -179.6(7) . . . . ?
N3 C6 C7 C8 179.5(8) . . . . ?
N3 C6 C7 C12 1.0(8) . . . . ?
N4 C14 C15 C16 170.8(7) . . . . ?
N5 C14 C15 C16 -5.1(11) . . . . ?
N21 C21 C22 C23 -0.6(11) . . . . ?
N22 C26 C27 C28 1.2(12) . . . . ?
N22 C26 C27 C32 -176.7(6) . . . . ?
N23 C26 C27 C28 -179.5(8) . . . . ?
N23 C26 C27 C32 2.6(8) . . . . ?
N24 C34 C35 C36 173.8(8) . . . . ?
N25 C34 C35 C36 -4.5(12) . . . . ?
C1 N1 C5 N2 -171.6(7) . . . . ?
C1 N1 C5 C4 6.9(10) . . . . ?
C1 C2 C3 C4 2.6(12) . . . . ?
C2 C3 C4 C5 -3.2(13) . . . . ?
C3 C4 C5 N1 -1.7(12) . . . . ?
C3 C4 C5 N2 176.9(7) . . . . ?
C5 N1 C1 C2 -7.6(11) . . . . ?
C5 N2 C6 N3 -11.2(12) . . . . ?
C5 N2 C6 C7 169.4(7) . . . . ?
C6 N2 C5 N1 8.0(11) . . . . ?
C6 N2 C5 C4 -170.5(7) . . . . ?
C6 N3 C13 N4 177.0(7) . . . . ?
C6 N3 C13 C12 -1.0(8) . . . . ?
C6 C7 C8 C9 -177.6(7) . . . . ?
C6 C7 C12 C11 179.4(6) . . . . ?
C6 C7 C12 C13 -1.5(7) . . . . ?
C7 C8 C9 C10 -0.7(12) . . . . ?
C7 C12 C13 N3 1.6(8) . . . . ?
C7 C12 C13 N4 -176.6(7) . . . . ?
C8 C7 C12 C11 0.6(11) . . . . ?
C8 C7 C12 C13 179.8(7) . . . . ?
C8 C9 C10 C11 -0.7(12) . . . . ?
C9 C10 C11 C12 2.0(11) . . . . ?
C10 C11 C12 C7 -2.0(11) . . . . ?
C10 C11 C12 C13 179.1(7) . . . . ?
C11 C12 C13 N3 -179.4(7) . . . . ?
C11 C12 C13 N4 2.4(12) . . . . ?
C12 C7 C8 C9 0.7(11) . . . . ?
C13 N3 C6 N2 -179.4(7) . . . . ?
C13 N3 C6 C7 0.0(8) . . . . ?
C13 N4 C14 N5 -6.8(11) . . . . ?
C13 N4 C14 C15 177.4(7) . . . . ?
C14 N4 C13 N3 -12.4(12) . . . . ?
C14 N4 C13 C12 165.4(6) . . . . ?
C14 N5 C18 C17 -6.2(11) . . . . ?
C14 C15 C16 C17 -1.9(12) . . . . ?
C15 C16 C17 C18 4.6(11) . . . . ?
C16 C17 C18 N5 -0.5(12) . . . . ?
C18 N5 C14 N4 -166.7(7) . . . . ?
C18 N5 C14 C15 8.9(10) . . . . ?
C21 N21 C25 N22 -167.8(6) . . . . ?
C21 N21 C25 C24 6.8(10) . . . . ?
C21 C22 C23 C24 3.9(12) . . . . ?
C22 C23 C24 C25 -1.7(12) . . . . ?
C23 C24 C25 N21 -3.8(11) . . . . ?
C23 C24 C25 N22 171.3(7) . . . . ?
C25 N21 C21 C22 -4.7(10) . . . . ?
C25 N22 C26 N23 -13.6(12) . . . . ?
C25 N22 C26 C27 165.6(6) . . . . ?
C26 N22 C25 N21 -6.8(11) . . . . ?
C26 N22 C25 C24 178.3(7) . . . . ?
C26 N23 C33 N24 -177.6(7) . . . . ?
C26 N23 C33 C32 1.8(7) . . . . ?
C26 C27 C28 C29 -179.7(8) . . . . ?
C26 C27 C32 C31 179.8(6) . . . . ?
C26 C27 C32 C33 -1.4(7) . . . . ?
C27 C28 C29 C30 0.8(12) . . . . ?
C27 C32 C33 N23 -0.2(8) . . . . ?
C27 C32 C33 N24 179.2(7) . . . . ?
C28 C27 C32 C31 1.5(11) . . . . ?
C28 C27 C32 C33 -179.7(7) . . . . ?
C28 C29 C30 C31 0.8(12) . . . . ?
C29 C30 C31 C32 -1.2(11) . . . . ?
C30 C31 C32 C27 0.1(11) . . . . ?
C30 C31 C32 C33 -178.4(7) . . . . ?
C31 C32 C33 N23 178.5(7) . . . . ?
C31 C32 C33 N24 -2.2(12) . . . . ?
C32 C27 C28 C29 -2.0(11) . . . . ?
C33 N23 C26 N22 176.5(7) . . . . ?
C33 N23 C26 C27 -2.7(8) . . . . ?
C33 N24 C34 N25 7.1(11) . . . . ?
C33 N24 C34 C35 -171.2(7) . . . . ?
C34 N24 C33 N23 -12.1(12) . . . . ?
C34 N24 C33 C32 168.6(6) . . . . ?
C34 N25 C38 C37 -5.7(11) . . . . ?
C34 C35 C36 C37 -1.8(13) . . . . ?
C35 C36 C37 C38 4.3(12) . . . . ?
C36 C37 C38 N25 -0.6(12) . . . . ?
C38 N25 C34 N24 -170.1(7) . . . . ?
C38 N25 C34 C35 8.1(10) . . . . ?
C51 O51 C53 C54 -179.9(18) . . . . ?
C53 O51 C51 C52 -179(3) . . . . ?

loop_
_twin_individual_id
_twin_individual_mass_fraction_refined
_oxdiff_twin_reflns_isolated
_oxdiff_twin_reflns_overlapped
_twin_individual_twin_lattice_type
_twin_individual_twin_matrix_11
_twin_individual_twin_matrix_12
_twin_individual_twin_matrix_13
_twin_individual_twin_matrix_21
_twin_individual_twin_matrix_22
_twin_individual_twin_matrix_23
_twin_individual_twin_matrix_31
_twin_individual_twin_matrix_32
_twin_individual_twin_matrix_33
1 0.665(2) 6391 32553 ref 1.0000 0.0000 0.0000 0.0000 1.0000 0.0000 0.0000 0.0000 1.0000
2 0.335(2) 6398 32553 nmt -1.0006 0.0001 -0.0004 -0.0002 -1.0003 0.0000 0.1319 -0.0051 0.9988
